data_8100656
loop_
_publ_author_name
'Carrillo-Cabrera, Wilder'
'Cardoso Gil, Raul'
'Grin, Yuri'

_publ_section_title
;
Crystal structure of the clathrate Sr~8~Ga~16-x~Si~30+x~, x = 2.18, 4.05
;
_journal_issue 2
_journal_name_full 'Zeitschrift f\"ur Kristallographie - New Crystal Structures'
_journal_page_first 179
_journal_page_last 180
_journal_volume 217
_journal_year 2002
_chemical_formula_sum 'Ga13.82 Si32.18 Sr8'
_chemical_formula_weight 2568.43
_space_group_IT_number 223
_symmetry_cell_setting cubic
_symmetry_space_group_name_Hall '-P 4n 2 3'
_symmetry_space_group_name_H-M 'P m -3 n'
_cell_angle_alpha 90.00
_cell_angle_beta 90.00
_cell_angle_gamma 90.00
_cell_formula_units_Z 1
_cell_length_a 10.4553(2)
_cell_length_b 10.4553(2)
_cell_length_c 10.4553(2)
_cell_measurement_temperature 293(2)
_cell_volume 1142.90(4)
_diffrn_ambient_temperature 293(2)
_exptl_crystal_density_diffrn 3.732
_cod_depositor_comments
;
The following automatic conversions were performed:
'_symmetry_cell_setting' value 'Cubic' changed to 'cubic' according to
'/home/saulius/struct/CIF-dictionaries/cif_core.dic' dictionary named
'cif_core.dic' version 2.4.1 from 2010-06-29.

Automatic conversion script
Id: cif_fix_enum 1527 2010-12-29 10:47:43Z saulius 
;
_cod_database_code 8100656

loop_
_symmetry_equiv_pos_as_xyz
'x, y, z'
'-x, -y, z'
'-x, y, -z'
'x, -y, -z'
'z, x, y'
'z, -x, -y'
'-z, -x, y'
'-z, x, -y'
'y, z, x'
'-y, z, -x'
'y, -z, -x'
'-y, -z, x'
'y+1/2, x+1/2, -z+1/2'
'-y+1/2, -x+1/2, -z+1/2'
'y+1/2, -x+1/2, z+1/2'
'-y+1/2, x+1/2, z+1/2'
'x+1/2, z+1/2, -y+1/2'
'-x+1/2, z+1/2, y+1/2'
'-x+1/2, -z+1/2, -y+1/2'
'x+1/2, -z+1/2, y+1/2'
'z+1/2, y+1/2, -x+1/2'
'z+1/2, -y+1/2, x+1/2'
'-z+1/2, y+1/2, x+1/2'
'-z+1/2, -y+1/2, -x+1/2'
'-x, -y, -z'
'x, y, -z'
'x, -y, z'
'-x, y, z'
'-z, -x, -y'
'-z, x, y'
'z, x, -y'
'z, -x, y'
'-y, -z, -x'
'y, -z, x'
'-y, z, x'
'y, z, -x'
'-y-1/2, -x-1/2, z-1/2'
'y-1/2, x-1/2, z-1/2'
'-y-1/2, x-1/2, -z-1/2'
'y-1/2, -x-1/2, -z-1/2'
'-x-1/2, -z-1/2, y-1/2'
'x-1/2, -z-1/2, -y-1/2'
'x-1/2, z-1/2, y-1/2'
'-x-1/2, z-1/2, -y-1/2'
'-z-1/2, -y-1/2, x-1/2'
'-z-1/2, y-1/2, -x-1/2'
'z-1/2, -y-1/2, -x-1/2'
'z-1/2, y-1/2, x-1/2'

loop_
_atom_site_label
_atom_site_type_symbol
_atom_site_fract_x
_atom_site_fract_y
_atom_site_fract_z
_atom_site_U_iso_or_equiv
_atom_site_adp_type
_atom_site_occupancy
_atom_site_symmetry_multiplicity
_atom_site_calc_flag
_atom_site_refinement_flags
_atom_site_disorder_assembly
_atom_site_disorder_group
Sr1 Sr 0.0000 0.0000 0.0000 0.01291(14) Uani 1 2 d S . .
Sr2 Sr 0.2536(10) 0.5000 0.0199(5) 0.0296(10) Uani 0.25 24 d SP . .
Ga1 Ga 0.2500 0.0000 0.5000 0.01067(14) Uani 0.758(3) 6 d SP . .
Si1 Si 0.2500 0.0000 0.5000 0.01067(14) Uani 0.242(3) 6 d SP . .
Ga2 Ga 0.18482(3) 0.18482(3) 0.18482(3) 0.01063(15) Uani 0.128(2) 16 d SP . .
Si2 Si 0.18482(3) 0.18482(3) 0.18482(3) 0.01063(15) Uani 0.872(2) 16 d SP . .
Ga3 Ga 0.0000 0.30643(4) 0.11739(4) 0.01076(10) Uani 0.301(2) 24 d SP . .
Si3 Si 0.0000 0.30643(4) 0.11739(4) 0.01076(10) Uani 0.699(2) 24 d SP . .

loop_
_atom_site_aniso_label
_atom_site_aniso_U_11
_atom_site_aniso_U_22
_atom_site_aniso_U_33
_atom_site_aniso_U_23
_atom_site_aniso_U_13
_atom_site_aniso_U_12
Sr1 0.01291(14) 0.01291(14) 0.01291(14) 0.000 0.000 0.000
Sr2 0.0217(10) 0.0349(18) 0.0324(16) 0.000 -0.0070(12) 0.000
Ga1 0.0119(3) 0.01006(18) 0.01006(18) 0.000 0.000 0.000
Si1 0.0119(3) 0.01006(18) 0.01006(18) 0.000 0.000 0.000
Ga2 0.01063(15) 0.01063(15) 0.01063(15) -0.00091(12) -0.00091(12) -0.00091(12)
Si2 0.01063(15) 0.01063(15) 0.01063(15) -0.00091(12) -0.00091(12) -0.00091(12)
Ga3 0.0114(2) 0.0101(2) 0.01084(19) -0.00063(16) 0.000 0.000
Si3 0.0114(2) 0.0101(2) 0.01084(19) -0.00063(16) 0.000 0.000

loop_
_geom_bond_atom_site_label_1
_geom_bond_atom_site_label_2
_geom_bond_distance
_geom_bond_site_symmetry_2
_geom_bond_publ_flag
Sr1 Si2 3.3469(6) 25 ?
Sr1 Ga2 3.3469(6) 25 ?
Sr1 Ga2 3.3469(6) . ?
Sr1 Si2 3.3469(6) 28 ?
Sr1 Si2 3.3469(6) 4 ?
Sr1 Ga2 3.3469(6) 2 ?
Sr1 Ga2 3.3469(6) 26 ?
Sr1 Ga2 3.3469(6) 3 ?
Sr1 Ga2 3.3469(6) 27 ?
Sr1 Ga2 3.3469(6) 4 ?
Sr1 Ga2 3.3469(6) 28 ?
Sr2 Sr2 0.304(8) 41_665 ?
Sr2 Sr2 0.304(8) 18_554 ?
Sr2 Sr2 0.417(11) 26 ?
Sr2 Si3 3.382(8) 17 ?
Sr2 Ga3 3.382(8) 17 ?
Sr2 Si3 3.382(8) 42_666 ?
Sr2 Ga3 3.382(8) 42_666 ?
Sr2 Ga3 3.487(8) . ?
Sr2 Si3 3.487(8) 2_565 ?
Sr2 Ga3 3.487(8) 2_565 ?
Sr2 Ga1 3.580(9) 9 ?
Ga1 Si3 2.4532(5) 45_666 ?
Ga1 Si3 2.4532(5) 5 ?
Ga1 Ga3 2.4532(5) 45_666 ?
Ga1 Ga3 2.4532(5) 5 ?
Ga1 Si3 2.4532(5) 46_656 ?
Ga1 Si3 2.4532(5) 6_556 ?
Ga1 Ga3 2.4532(5) 46_656 ?
Ga1 Ga3 2.4532(5) 6_556 ?
Ga1 Sr2 3.580(9) 6_556 ?
Ga1 Sr2 3.580(9) 45_666 ?
Ga1 Sr2 3.580(9) 5 ?
Ga1 Sr2 3.580(9) 46_656 ?
Ga2 Si2 2.3607(12) 14 ?
Ga2 Ga2 2.3607(12) 14 ?
Ga2 Si3 2.4182(3) 9 ?
Ga2 Ga3 2.4182(3) . ?
Ga2 Si3 2.4182(3) 5 ?
Ga2 Ga3 2.4182(3) 9 ?
Ga2 Ga3 2.4182(3) 5 ?
Ga2 Sr2 3.698(4) 14 ?
Ga2 Sr2 3.698(4) 41_665 ?
Ga2 Sr2 3.698(4) 46_656 ?
Ga3 Si2 2.4182(3) 28 ?
Ga3 Ga2 2.4182(3) 28 ?
Ga3 Si1 2.4532(5) 9 ?
Ga3 Ga1 2.4532(5) 9 ?
Ga3 Si3 2.4547(9) 26 ?
Ga3 Ga3 2.4547(9) 26 ?
Ga3 Sr2 3.382(8) 42_566 ?
Ga3 Sr2 3.382(8) 41_665 ?
